data_2019038
loop_
_publ_author_name
'Stetskiv, Andrij'
'Rozdzynska-Kielbik, Beata'
'Pavlyuk, Volodymyr'

_publ_section_title
;
 Tm~2.22~Co~6~Sn~20~ and TmLi~2~Co~6~Sn~20~ stannides as disordered
 derivatives of the Cr~23~C~6~ structure type
;
_journal_coeditor_code KU3095
_journal_issue 7
_journal_name_full 'Acta Crystallographica Section C'
_journal_page_first 683
_journal_page_last 688
_journal_paper_doi 10.1107/S0108270113014492
_journal_volume 69
_journal_year 2013
_chemical_formula_iupac 'Tm2.22 Co6 Sn20'
_chemical_formula_moiety 'Co6 Sn20 Tm2.22'
_chemical_formula_sum 'Co6 Sn20 Tm2.22'
_chemical_formula_weight 3102.13
_chemical_name_systematic
;
Dithulium hexacobalt icosastannide
;
_space_group_IT_number 225
_symmetry_cell_setting cubic
_symmetry_space_group_name_Hall '-F 4 2 3'
_symmetry_space_group_name_H-M 'F m -3 m'
_atom_sites_solution_primary direct
_atom_sites_solution_secondary difmap
_audit_creation_method SHELXL97
_cell_angle_alpha 90.00
_cell_angle_beta 90.00
_cell_angle_gamma 90.00
_cell_formula_units_Z 4
_cell_length_a 13.5365(7)
_cell_length_b 13.5365(7)
_cell_length_c 13.5365(7)
_cell_measurement_reflns_used 3055
_cell_measurement_temperature 293(2)
_cell_measurement_theta_max 27.43
_cell_measurement_theta_min 4.26
_cell_volume 2480.4(2)
_computing_cell_refinement 'CrysAlis CCD (Oxford Diffraction, 2008)'
_computing_data_collection 'CrysAlis CCD (Oxford Diffraction, 2008)'
_computing_data_reduction 'CrysAlis RED (Oxford Diffraction, 2008)'
_computing_molecular_graphics 'DIAMOND (Brandenburg, 2006)'
_computing_publication_material 'SHELXL97 (Sheldrick, 2008)'
_computing_structure_refinement 'SHELXL97 (Sheldrick, 2008)'
_computing_structure_solution 'SHELXS97 (Sheldrick, 2008)'
_diffrn_ambient_temperature 293(2)
_diffrn_detector_area_resol_mean 0
_diffrn_measured_fraction_theta_full 0.989
_diffrn_measured_fraction_theta_max 0.989
_diffrn_measurement_device_type 'Oxford Xcalibur3 CCD area-detector'
_diffrn_measurement_method \w
_diffrn_radiation_monochromator graphite
_diffrn_radiation_source 'fine-focus sealed tube'
_diffrn_radiation_type MoK\a
_diffrn_radiation_wavelength 0.71073
_diffrn_reflns_av_R_equivalents 0.0820
_diffrn_reflns_av_sigmaI/netI 0.0147
_diffrn_reflns_limit_h_max 15
_diffrn_reflns_limit_h_min -17
_diffrn_reflns_limit_k_max 15
_diffrn_reflns_limit_k_min -17
_diffrn_reflns_limit_l_max 17
_diffrn_reflns_limit_l_min -15
_diffrn_reflns_number 3055
_diffrn_reflns_theta_full 27.43
_diffrn_reflns_theta_max 27.43
_diffrn_reflns_theta_min 4.26
_diffrn_standards_decay_% 0
_diffrn_standards_interval_count 0
_diffrn_standards_interval_time 0
_diffrn_standards_number 0
_exptl_absorpt_coefficient_mu 31.413
_exptl_absorpt_correction_T_max 0.312
_exptl_absorpt_correction_T_min 0.196
_exptl_absorpt_correction_type analytical
_exptl_absorpt_process_details '(CrysAlis RED; Oxford Diffraction, 2008)'
_exptl_crystal_colour 'metallic dark grey'
_exptl_crystal_density_diffrn 8.325
_exptl_crystal_density_meas 8.29(5)
_exptl_crystal_density_method volumetric
_exptl_crystal_description prism
_exptl_crystal_F_000 5259.6
_exptl_crystal_size_max 0.08
_exptl_crystal_size_mid 0.05
_exptl_crystal_size_min 0.04
_refine_diff_density_max 1.515
_refine_diff_density_min -2.189
_refine_ls_extinction_coef 0.000030(10)
_refine_ls_extinction_expression Fc^*^=kFc[1+0.001xFc^2^\l^3^/sin(2\q)]^-1/4^
_refine_ls_extinction_method 'SHELXL97 (Sheldrick, 2008)'
_refine_ls_goodness_of_fit_ref 1.083
_refine_ls_matrix_type full
_refine_ls_number_parameters 21
_refine_ls_number_reflns 184
_refine_ls_number_restraints 0
_refine_ls_restrained_S_all 1.083
_refine_ls_R_factor_all 0.0356
_refine_ls_R_factor_gt 0.0295
_refine_ls_shift/su_max 0.003
_refine_ls_shift/su_mean 0.001
_refine_ls_structure_factor_coef Fsqd
_refine_ls_weighting_details 'calc w = 1/[\s^2^(Fo^2^)+(0.0579P)^2^+0.0000P] where P=(Fo^2^+2Fc^2^)/3'
_refine_ls_weighting_scheme calc
_refine_ls_wR_factor_gt 0.0770
_refine_ls_wR_factor_ref 0.0813
_reflns_number_gt 152
_reflns_number_total 184
_reflns_threshold_expression I>2\s(I)
_cod_data_source_file ku3095.cif
_cod_data_source_block I
_cod_database_code 2019038
_cod_database_fobs_code 2019038

loop_
_symmetry_equiv_pos_as_xyz
'x, y, z'
'-x, -y, z'
'-x, y, -z'
'x, -y, -z'
'z, x, y'
'z, -x, -y'
'-z, -x, y'
'-z, x, -y'
'y, z, x'
'-y, z, -x'
'y, -z, -x'
'-y, -z, x'
'y, x, -z'
'-y, -x, -z'
'y, -x, z'
'-y, x, z'
'x, z, -y'
'-x, z, y'
'-x, -z, -y'
'x, -z, y'
'z, y, -x'
'z, -y, x'
'-z, y, x'
'-z, -y, -x'
'x, y+1/2, z+1/2'
'-x, -y+1/2, z+1/2'
'-x, y+1/2, -z+1/2'
'x, -y+1/2, -z+1/2'
'z, x+1/2, y+1/2'
'z, -x+1/2, -y+1/2'
'-z, -x+1/2, y+1/2'
'-z, x+1/2, -y+1/2'
'y, z+1/2, x+1/2'
'-y, z+1/2, -x+1/2'
'y, -z+1/2, -x+1/2'
'-y, -z+1/2, x+1/2'
'y, x+1/2, -z+1/2'
'-y, -x+1/2, -z+1/2'
'y, -x+1/2, z+1/2'
'-y, x+1/2, z+1/2'
'x, z+1/2, -y+1/2'
'-x, z+1/2, y+1/2'
'-x, -z+1/2, -y+1/2'
'x, -z+1/2, y+1/2'
'z, y+1/2, -x+1/2'
'z, -y+1/2, x+1/2'
'-z, y+1/2, x+1/2'
'-z, -y+1/2, -x+1/2'
'x+1/2, y, z+1/2'
'-x+1/2, -y, z+1/2'
'-x+1/2, y, -z+1/2'
'x+1/2, -y, -z+1/2'
'z+1/2, x, y+1/2'
'z+1/2, -x, -y+1/2'
'-z+1/2, -x, y+1/2'
'-z+1/2, x, -y+1/2'
'y+1/2, z, x+1/2'
'-y+1/2, z, -x+1/2'
'y+1/2, -z, -x+1/2'
'-y+1/2, -z, x+1/2'
'y+1/2, x, -z+1/2'
'-y+1/2, -x, -z+1/2'
'y+1/2, -x, z+1/2'
'-y+1/2, x, z+1/2'
'x+1/2, z, -y+1/2'
'-x+1/2, z, y+1/2'
'-x+1/2, -z, -y+1/2'
'x+1/2, -z, y+1/2'
'z+1/2, y, -x+1/2'
'z+1/2, -y, x+1/2'
'-z+1/2, y, x+1/2'
'-z+1/2, -y, -x+1/2'
'x+1/2, y+1/2, z'
'-x+1/2, -y+1/2, z'
'-x+1/2, y+1/2, -z'
'x+1/2, -y+1/2, -z'
'z+1/2, x+1/2, y'
'z+1/2, -x+1/2, -y'
'-z+1/2, -x+1/2, y'
'-z+1/2, x+1/2, -y'
'y+1/2, z+1/2, x'
'-y+1/2, z+1/2, -x'
'y+1/2, -z+1/2, -x'
'-y+1/2, -z+1/2, x'
'y+1/2, x+1/2, -z'
'-y+1/2, -x+1/2, -z'
'y+1/2, -x+1/2, z'
'-y+1/2, x+1/2, z'
'x+1/2, z+1/2, -y'
'-x+1/2, z+1/2, y'
'-x+1/2, -z+1/2, -y'
'x+1/2, -z+1/2, y'
'z+1/2, y+1/2, -x'
'z+1/2, -y+1/2, x'
'-z+1/2, y+1/2, x'
'-z+1/2, -y+1/2, -x'
'-x, -y, -z'
'x, y, -z'
'x, -y, z'
'-x, y, z'
'-z, -x, -y'
'-z, x, y'
'z, x, -y'
'z, -x, y'
'-y, -z, -x'
'y, -z, x'
'-y, z, x'
'y, z, -x'
'-y, -x, z'
'y, x, z'
'-y, x, -z'
'y, -x, -z'
'-x, -z, y'
'x, -z, -y'
'x, z, y'
'-x, z, -y'
'-z, -y, x'
'-z, y, -x'
'z, -y, -x'
'z, y, x'
'-x, -y+1/2, -z+1/2'
'x, y+1/2, -z+1/2'
'x, -y+1/2, z+1/2'
'-x, y+1/2, z+1/2'
'-z, -x+1/2, -y+1/2'
'-z, x+1/2, y+1/2'
'z, x+1/2, -y+1/2'
'z, -x+1/2, y+1/2'
'-y, -z+1/2, -x+1/2'
'y, -z+1/2, x+1/2'
'-y, z+1/2, x+1/2'
'y, z+1/2, -x+1/2'
'-y, -x+1/2, z+1/2'
'y, x+1/2, z+1/2'
'-y, x+1/2, -z+1/2'
'y, -x+1/2, -z+1/2'
'-x, -z+1/2, y+1/2'
'x, -z+1/2, -y+1/2'
'x, z+1/2, y+1/2'
'-x, z+1/2, -y+1/2'
'-z, -y+1/2, x+1/2'
'-z, y+1/2, -x+1/2'
'z, -y+1/2, -x+1/2'
'z, y+1/2, x+1/2'
'-x+1/2, -y, -z+1/2'
'x+1/2, y, -z+1/2'
'x+1/2, -y, z+1/2'
'-x+1/2, y, z+1/2'
'-z+1/2, -x, -y+1/2'
'-z+1/2, x, y+1/2'
'z+1/2, x, -y+1/2'
'z+1/2, -x, y+1/2'
'-y+1/2, -z, -x+1/2'
'y+1/2, -z, x+1/2'
'-y+1/2, z, x+1/2'
'y+1/2, z, -x+1/2'
'-y+1/2, -x, z+1/2'
'y+1/2, x, z+1/2'
'-y+1/2, x, -z+1/2'
'y+1/2, -x, -z+1/2'
'-x+1/2, -z, y+1/2'
'x+1/2, -z, -y+1/2'
'x+1/2, z, y+1/2'
'-x+1/2, z, -y+1/2'
'-z+1/2, -y, x+1/2'
'-z+1/2, y, -x+1/2'
'z+1/2, -y, -x+1/2'
'z+1/2, y, x+1/2'
'-x+1/2, -y+1/2, -z'
'x+1/2, y+1/2, -z'
'x+1/2, -y+1/2, z'
'-x+1/2, y+1/2, z'
'-z+1/2, -x+1/2, -y'
'-z+1/2, x+1/2, y'
'z+1/2, x+1/2, -y'
'z+1/2, -x+1/2, y'
'-y+1/2, -z+1/2, -x'
'y+1/2, -z+1/2, x'
'-y+1/2, z+1/2, x'
'y+1/2, z+1/2, -x'
'-y+1/2, -x+1/2, z'
'y+1/2, x+1/2, z'
'-y+1/2, x+1/2, -z'
'y+1/2, -x+1/2, -z'
'-x+1/2, -z+1/2, y'
'x+1/2, -z+1/2, -y'
'x+1/2, z+1/2, y'
'-x+1/2, z+1/2, -y'
'-z+1/2, -y+1/2, x'
'-z+1/2, y+1/2, -x'
'z+1/2, -y+1/2, -x'
'z+1/2, y+1/2, x'

loop_
_atom_site_type_symbol
_atom_site_label
_atom_site_fract_x
_atom_site_fract_y
_atom_site_fract_z
_atom_site_U_iso_or_equiv
_atom_site_adp_type
_atom_site_calc_flag
_atom_site_refinement_flags
_atom_site_occupancy
_atom_site_symmetry_multiplicity
Tm Tm1 0.5000 0.5000 0.0000 0.0165(5) Uani d S 1 48
Tm Tm2 0.26969(18) 0.73031(18) 0.26969(18) 0.0195(17) Uani d SP 0.152(2) 6
Sn Sn1 0.32706(5) 0.5000 0.17294(5) 0.0193(4) Uani d S 1 4
Sn Sn2 0.36584(7) 0.63416(7) 0.36584(7) 0.0094(6) Uani d SP 0.640(4) 6
Sn Sn3 0.41092(12) 0.58908(12) 0.41092(12) 0.0104(9) Uani d SP 0.360(4) 6
Co Co1 0.5000 0.5000 0.25537(18) 0.0156(6) Uani d S 1 8

loop_
_atom_site_aniso_label
_atom_site_aniso_U_11
_atom_site_aniso_U_22
_atom_site_aniso_U_33
_atom_site_aniso_U_12
_atom_site_aniso_U_13
_atom_site_aniso_U_23
Tm1 0.0165(5) 0.0165(5) 0.0165(5) 0.000 0.000 0.000
Tm2 0.0195(17) 0.0195(17) 0.0195(17) 0.0044(8) -0.0044(8) 0.0044(8)
Sn1 0.0185(5) 0.0208(6) 0.0185(5) 0.000 -0.0005(4) 0.000
Sn2 0.0094(6) 0.0094(6) 0.0094(6) -0.0021(4) 0.0021(4) -0.0021(4)
Sn3 0.0104(9) 0.0104(9) 0.0104(9) -0.0022(6) 0.0022(6) -0.0022(6)
Co1 0.0150(8) 0.0150(8) 0.0168(13) 0.000 0.000 0.000

loop_
_atom_type_symbol
_atom_type_description
_atom_type_scat_dispersion_real
_atom_type_scat_dispersion_imag
_atom_type_scat_source
Tm Tm -0.3139 5.2483 'International Tables Vol C Tables 4.2.6.8 and 6.1.1.4'
Co Co 0.3494 0.9721 'International Tables Vol C Tables 4.2.6.8 and 6.1.1.4'
Sn Sn -0.6537 1.4246 'International Tables Vol C Tables 4.2.6.8 and 6.1.1.4'

loop_
_geom_angle_atom_site_label_1
_geom_angle_atom_site_label_2
_geom_angle_atom_site_label_3
_geom_angle_site_symmetry_1
_geom_angle_site_symmetry_3
_geom_angle
Sn1 Tm1 Sn1 130_554 34_655 180.000(16)
Sn1 Tm1 Sn1 130_554 150_554 60.0
Sn1 Tm1 Sn1 34_655 150_554 120.0
Sn1 Tm1 Sn1 130_554 54_565 120.0
Sn1 Tm1 Sn1 34_655 54_565 60.0
Sn1 Tm1 Sn1 150_554 54_565 180.0
Sn1 Tm1 Sn1 130_554 2_665 120.0
Sn1 Tm1 Sn1 34_655 2_665 60.0
Sn1 Tm1 Sn1 150_554 2_665 120.0
Sn1 Tm1 Sn1 54_565 2_665 60.0
Sn1 Tm1 Sn1 130_554 33_554 90.0
Sn1 Tm1 Sn1 34_655 33_554 90.0
Sn1 Tm1 Sn1 150_554 33_554 120.0
Sn1 Tm1 Sn1 54_565 33_554 60.0
Sn1 Tm1 Sn1 2_665 33_554 120.0
Sn1 Tm1 Sn1 130_554 98 60.0
Sn1 Tm1 Sn1 34_655 98 120.0
Sn1 Tm1 Sn1 150_554 98 60.0
Sn1 Tm1 Sn1 54_565 98 120.0
Sn1 Tm1 Sn1 2_665 98 180.0
Sn1 Tm1 Sn1 33_554 98 60.0
Sn1 Tm1 Sn1 130_554 129_655 90.0
Sn1 Tm1 Sn1 34_655 129_655 90.0
Sn1 Tm1 Sn1 150_554 129_655 60.0
Sn1 Tm1 Sn1 54_565 129_655 120.0
Sn1 Tm1 Sn1 2_665 129_655 60.0
Sn1 Tm1 Sn1 33_554 129_655 180.00(3)
Sn1 Tm1 Sn1 98 129_655 120.0
Sn1 Tm1 Sn1 130_554 149_565 120.0
Sn1 Tm1 Sn1 34_655 149_565 60.0
Sn1 Tm1 Sn1 150_554 149_565 90.0
Sn1 Tm1 Sn1 54_565 149_565 90.0
Sn1 Tm1 Sn1 2_665 149_565 120.0
Sn1 Tm1 Sn1 33_554 149_565 60.0
Sn1 Tm1 Sn1 98 149_565 60.0
Sn1 Tm1 Sn1 129_655 149_565 120.0
Sn1 Tm1 Sn1 130_554 53_554 60.0
Sn1 Tm1 Sn1 34_655 53_554 120.0
Sn1 Tm1 Sn1 150_554 53_554 90.0
Sn1 Tm1 Sn1 54_565 53_554 90.0
Sn1 Tm1 Sn1 2_665 53_554 60.0
Sn1 Tm1 Sn1 33_554 53_554 120.0
Sn1 Tm1 Sn1 98 53_554 120.0
Sn1 Tm1 Sn1 129_655 53_554 60.0
Sn1 Tm1 Sn1 149_565 53_554 180.0
Sn1 Tm1 Sn1 130_554 . 120.0
Sn1 Tm1 Sn1 34_655 . 60.0
Sn1 Tm1 Sn1 150_554 . 60.0
Sn1 Tm1 Sn1 54_565 . 120.0
Sn1 Tm1 Sn1 2_665 . 90.0
Sn1 Tm1 Sn1 33_554 . 120.0
Sn1 Tm1 Sn1 98 . 90.0
Sn1 Tm1 Sn1 129_655 . 60.0
Sn1 Tm1 Sn1 149_565 . 60.0
Sn1 Tm1 Sn1 53_554 . 120.0
Sn1 Tm1 Sn1 130_554 97_665 60.0
Sn1 Tm1 Sn1 34_655 97_665 120.0
Sn1 Tm1 Sn1 150_554 97_665 120.0
Sn1 Tm1 Sn1 54_565 97_665 60.0
Sn1 Tm1 Sn1 2_665 97_665 90.0
Sn1 Tm1 Sn1 33_554 97_665 60.0
Sn1 Tm1 Sn1 98 97_665 90.0
Sn1 Tm1 Sn1 129_655 97_665 120.0
Sn1 Tm1 Sn1 149_565 97_665 120.0
Sn1 Tm1 Sn1 53_554 97_665 60.0
Sn1 Tm1 Sn1 . 97_665 180.0
Tm2 Tm2 Tm2 51 28_565 60.0000(10)
Tm2 Tm2 Tm2 51 74_565 60.0000(10)
Tm2 Tm2 Tm2 28_565 74_565 60.0000(10)
Tm2 Tm2 Sn2 51 . 144.7360(10)
Tm2 Tm2 Sn2 28_565 . 144.7360(10)
Tm2 Tm2 Sn2 74_565 . 144.7360(10)
Tm2 Tm2 Sn2 51 51 26.64(7)
Tm2 Tm2 Sn2 28_565 51 82.54(6)
Tm2 Tm2 Sn2 74_565 51 82.54(6)
Sn2 Tm2 Sn2 . 51 118.10(7)
Tm2 Tm2 Sn2 51 28_565 82.54(6)
Tm2 Tm2 Sn2 28_565 28_565 26.64(7)
Tm2 Tm2 Sn2 74_565 28_565 82.54(6)
Sn2 Tm2 Sn2 . 28_565 118.10(7)
Sn2 Tm2 Sn2 51 28_565 99.63(9)
Tm2 Tm2 Sn2 51 74_565 82.54(6)
Tm2 Tm2 Sn2 28_565 74_565 82.54(6)
Tm2 Tm2 Sn2 74_565 74_565 26.64(7)
Sn2 Tm2 Sn2 . 74_565 118.10(7)
Sn2 Tm2 Sn2 51 74_565 99.63(9)
Sn2 Tm2 Sn2 28_565 74_565 99.63(9)
Tm2 Tm2 Sn3 51 . 144.7360(10)
Tm2 Tm2 Sn3 28_565 . 144.7360(10)
Tm2 Tm2 Sn3 74_565 . 144.7360(10)
Sn2 Tm2 Sn3 . . 0.00(6)
Sn2 Tm2 Sn3 51 . 118.10(7)
Sn2 Tm2 Sn3 28_565 . 118.10(7)
Sn2 Tm2 Sn3 74_565 . 118.10(7)
Tm2 Tm2 Sn1 51 106_565 142.53(5)
Tm2 Tm2 Sn1 28_565 106_565 83.76(6)
Tm2 Tm2 Sn1 74_565 106_565 111.62(5)
Sn2 Tm2 Sn1 . 106_565 64.53(6)
Sn2 Tm2 Sn1 51 106_565 151.481(15)
Sn2 Tm2 Sn1 28_565 106_565 59.999(11)
Sn2 Tm2 Sn1 74_565 106_565 103.237(13)
Sn3 Tm2 Sn1 . 106_565 64.53(6)
Tm2 Tm2 Sn1 51 174 142.53(5)
Tm2 Tm2 Sn1 28_565 174 111.62(5)
Tm2 Tm2 Sn1 74_565 174 83.76(6)
Sn2 Tm2 Sn1 . 174 64.53(6)
Sn2 Tm2 Sn1 51 174 151.481(15)
Sn2 Tm2 Sn1 28_565 174 103.237(14)
Sn2 Tm2 Sn1 74_565 174 59.999(11)
Sn3 Tm2 Sn1 . 174 64.53(6)
Sn1 Tm2 Sn1 106_565 174 56.99(4)
Tm2 Tm2 Sn1 51 . 83.76(6)
Tm2 Tm2 Sn1 28_565 . 111.62(5)
Tm2 Tm2 Sn1 74_565 . 142.53(5)
Sn2 Tm2 Sn1 . . 64.53(6)
Sn2 Tm2 Sn1 51 . 59.999(11)
Sn2 Tm2 Sn1 28_565 . 103.237(13)
Sn2 Tm2 Sn1 74_565 . 151.481(15)
Sn3 Tm2 Sn1 . . 64.53(6)
Sn1 Tm2 Sn1 106_565 . 102.86(7)
Sn1 Tm2 Sn1 174 . 128.92(13)
Tm2 Tm2 Sn1 51 145_565 83.76(6)
Tm2 Tm2 Sn1 28_565 145_565 142.53(5)
Tm2 Tm2 Sn1 74_565 145_565 111.62(5)
Sn2 Tm2 Sn1 . 145_565 64.53(6)
Sn2 Tm2 Sn1 51 145_565 59.999(11)
Sn2 Tm2 Sn1 28_565 145_565 151.481(15)
Sn2 Tm2 Sn1 74_565 145_565 103.237(14)
Sn3 Tm2 Sn1 . 145_565 64.53(6)
Sn1 Tm2 Sn1 106_565 145_565 128.92(13)
Sn1 Tm2 Sn1 174 145_565 102.86(7)
Sn1 Tm2 Sn1 . 145_565 50.33(4)
Co1 Sn1 Co1 . 149_565 140.97(11)
Co1 Sn1 Sn1 . 145_565 109.52(6)
Co1 Sn1 Sn1 149_565 145_565 109.52(6)
Co1 Sn1 Sn2 . . 60.30(4)
Co1 Sn1 Sn2 149_565 . 143.25(3)
Sn1 Sn1 Sn2 145_565 . 62.766(15)
Co1 Sn1 Sn2 . 145_565 143.25(3)
Co1 Sn1 Sn2 149_565 145_565 60.30(4)
Sn1 Sn1 Sn2 145_565 145_565 62.766(15)
Sn2 Sn1 Sn2 . 145_565 125.53(3)
Co1 Sn1 Sn2 . 99_565 60.30(4)
Co1 Sn1 Sn2 149_565 99_565 143.25(3)
Sn1 Sn1 Sn2 145_565 99_565 62.766(15)
Sn2 Sn1 Sn2 . 99_565 68.58(5)
Sn2 Sn1 Sn2 145_565 99_565 86.93(5)
Co1 Sn1 Sn2 . 51 143.25(3)
Co1 Sn1 Sn2 149_565 51 60.30(4)
Sn1 Sn1 Sn2 145_565 51 62.766(15)
Sn2 Sn1 Sn2 . 51 86.93(5)
Sn2 Sn1 Sn2 145_565 51 68.58(5)
Sn2 Sn1 Sn2 99_565 51 125.53(3)
Co1 Sn1 Tm1 . . 70.48(6)
Co1 Sn1 Tm1 149_565 . 70.48(6)
Sn1 Sn1 Tm1 145_565 . 180.0
Sn2 Sn1 Tm1 . . 117.234(15)
Sn2 Sn1 Tm1 145_565 . 117.234(15)
Sn2 Sn1 Tm1 99_565 . 117.234(15)
Sn2 Sn1 Tm1 51 . 117.234(15)
Co1 Sn1 Tm2 . . 92.27(6)
Co1 Sn1 Tm2 149_565 . 104.15(7)
Sn1 Sn1 Tm2 145_565 . 64.84(2)
Sn2 Sn1 Tm2 . . 39.15(7)
Sn2 Sn1 Tm2 145_565 . 112.73(4)
Sn2 Sn1 Tm2 99_565 . 103.70(6)
Sn2 Sn1 Tm2 51 . 51.24(6)
Tm1 Sn1 Tm2 . . 115.16(2)
Co1 Sn1 Tm2 . 145_565 104.15(7)
Co1 Sn1 Tm2 149_565 145_565 92.27(6)
Sn1 Sn1 Tm2 145_565 145_565 64.84(2)
Sn2 Sn1 Tm2 . 145_565 112.73(4)
Sn2 Sn1 Tm2 145_565 145_565 39.15(7)
Sn2 Sn1 Tm2 99_565 145_565 51.24(6)
Sn2 Sn1 Tm2 51 145_565 103.70(6)
Tm1 Sn1 Tm2 . 145_565 115.16(2)
Tm2 Sn1 Tm2 . 145_565 129.67(4)
Co1 Sn1 Tm2 . 99_565 92.27(6)
Co1 Sn1 Tm2 149_565 99_565 104.15(7)
Sn1 Sn1 Tm2 145_565 99_565 64.84(2)
Sn2 Sn1 Tm2 . 99_565 103.70(6)
Sn2 Sn1 Tm2 145_565 99_565 51.24(6)
Sn2 Sn1 Tm2 99_565 99_565 39.15(7)
Sn2 Sn1 Tm2 51 99_565 112.73(4)
Tm1 Sn1 Tm2 . 99_565 115.16(2)
Tm2 Sn1 Tm2 . 99_565 127.94(7)
Tm2 Sn1 Tm2 145_565 99_565 12.47(12)
Co1 Sn1 Tm2 . 51 104.15(7)
Co1 Sn1 Tm2 149_565 51 92.27(6)
Sn1 Sn1 Tm2 145_565 51 64.84(2)
Sn2 Sn1 Tm2 . 51 51.24(6)
Sn2 Sn1 Tm2 145_565 51 103.70(6)
Sn2 Sn1 Tm2 99_565 51 112.73(4)
Sn2 Sn1 Tm2 51 51 39.15(7)
Tm1 Sn1 Tm2 . 51 115.16(2)
Tm2 Sn1 Tm2 . 51 12.47(12)
Tm2 Sn1 Tm2 145_565 51 127.94(7)
Tm2 Sn1 Tm2 99_565 51 129.67(4)
Sn3 Sn2 Tm2 . . 180.0(2)
Sn3 Sn2 Tm2 . 51 171.38(7)
Tm2 Sn2 Tm2 . 51 8.62(7)
Sn3 Sn2 Tm2 . 28_565 171.38(7)
Tm2 Sn2 Tm2 . 28_565 8.62(7)
Tm2 Sn2 Tm2 51 28_565 14.92(13)
Sn3 Sn2 Tm2 . 74_565 171.38(7)
Tm2 Sn2 Tm2 . 74_565 8.62(7)
Tm2 Sn2 Tm2 51 74_565 14.92(13)
Tm2 Sn2 Tm2 28_565 74_565 14.92(13)
Sn3 Sn2 Co1 . 105_666 65.47(5)
Tm2 Sn2 Co1 . 105_666 114.53(5)
Tm2 Sn2 Co1 51 105_666 123.15(9)
Tm2 Sn2 Co1 28_565 105_666 110.01(6)
Tm2 Sn2 Co1 74_565 105_666 110.01(6)
Sn3 Sn2 Co1 . 5 65.47(5)
Tm2 Sn2 Co1 . 5 114.53(5)
Tm2 Sn2 Co1 51 5 110.01(6)
Tm2 Sn2 Co1 28_565 5 123.15(9)
Tm2 Sn2 Co1 74_565 5 110.01(6)
Co1 Sn2 Co1 105_666 5 103.98(6)
Sn3 Sn2 Co1 . . 65.47(5)
Tm2 Sn2 Co1 . . 114.53(5)
Tm2 Sn2 Co1 51 . 110.01(6)
Tm2 Sn2 Co1 28_565 . 110.01(6)
Tm2 Sn2 Co1 74_565 . 123.15(9)
Co1 Sn2 Co1 105_666 . 103.98(6)
Co1 Sn2 Co1 5 . 103.98(6)
Sn3 Sn2 Sn3 . 100_655 38.80(5)
Tm2 Sn2 Sn3 . 100_655 141.20(5)
Tm2 Sn2 Sn3 51 100_655 144.84(6)
Tm2 Sn2 Sn3 28_565 100_655 132.58(9)
Tm2 Sn2 Sn3 74_565 100_655 144.84(6)
Co1 Sn2 Sn3 105_666 100_655 52.52(4)
Co1 Sn2 Sn3 5 100_655 104.27(8)
Co1 Sn2 Sn3 . 100_655 52.52(4)
Sn3 Sn2 Sn3 . 98_556 38.80(5)
Tm2 Sn2 Sn3 . 98_556 141.20(5)
Tm2 Sn2 Sn3 51 98_556 144.84(6)
Tm2 Sn2 Sn3 28_565 98_556 144.84(6)
Tm2 Sn2 Sn3 74_565 98_556 132.58(9)
Co1 Sn2 Sn3 105_666 98_556 52.52(4)
Co1 Sn2 Sn3 5 98_556 52.52(4)
Co1 Sn2 Sn3 . 98_556 104.27(8)
Sn3 Sn2 Sn3 100_655 98_556 65.72(8)
Sn3 Sn2 Sn3 . 99_565 38.80(5)
Tm2 Sn2 Sn3 . 99_565 141.20(5)
Tm2 Sn2 Sn3 51 99_565 132.58(9)
Tm2 Sn2 Sn3 28_565 99_565 144.84(6)
Tm2 Sn2 Sn3 74_565 99_565 144.84(6)
Co1 Sn2 Sn3 105_666 99_565 104.27(8)
Co1 Sn2 Sn3 5 99_565 52.52(4)
Co1 Sn2 Sn3 . 99_565 52.52(4)
Sn3 Sn2 Sn3 100_655 99_565 65.72(8)
Sn3 Sn2 Sn3 98_556 99_565 65.72(8)
Sn3 Sn2 Sn1 . . 103.67(3)
Tm2 Sn2 Sn1 . . 76.33(3)
Tm2 Sn2 Sn1 51 . 68.76(7)
Tm2 Sn2 Sn1 28_565 . 76.77(3)
Tm2 Sn2 Sn1 74_565 . 83.68(7)
Co1 Sn2 Sn1 105_666 . 151.39(3)
Co1 Sn2 Sn1 5 . 93.945(17)
Co1 Sn2 Sn1 . . 49.28(3)
Sn3 Sn2 Sn1 100_655 . 101.80(2)
Sn3 Sn2 Sn1 98_556 . 134.51(5)
Sn3 Sn2 Sn1 99_565 . 69.34(5)
Sn2 Sn3 Sn3 . 99_565 125.2640(10)
Sn2 Sn3 Sn3 . 100_655 125.2640(10)
Sn3 Sn3 Sn3 99_565 100_655 90.0000(10)
Sn2 Sn3 Sn3 . 98_556 125.3
Sn3 Sn3 Sn3 99_565 98_556 90.0
Sn3 Sn3 Sn3 100_655 98_556 90.0
Sn2 Sn3 Co1 . 105_666 93.74(7)
Sn3 Sn3 Co1 99_565 105_666 141.00(7)
Sn3 Sn3 Co1 100_655 105_666 63.58(4)
Sn3 Sn3 Co1 98_556 105_666 63.58(4)
Sn2 Sn3 Co1 . 5 93.74(7)
Sn3 Sn3 Co1 99_565 5 63.58(4)
Sn3 Sn3 Co1 100_655 5 141.00(7)
Sn3 Sn3 Co1 98_556 5 63.58(4)
Co1 Sn3 Co1 105_666 5 119.579(15)
Sn2 Sn3 Co1 . . 93.74(7)
Sn3 Sn3 Co1 99_565 . 63.58(4)
Sn3 Sn3 Co1 100_655 . 63.58(4)
Sn3 Sn3 Co1 98_556 . 141.00(7)
Co1 Sn3 Co1 105_666 . 119.579(15)
Co1 Sn3 Co1 5 . 119.579(15)
Sn2 Sn3 Sn2 . 98_556 109.32(5)
Sn3 Sn3 Sn2 99_565 98_556 101.20(4)
Sn3 Sn3 Sn2 100_655 98_556 101.20(4)
Sn3 Sn3 Sn2 98_556 98_556 15.94(5)
Co1 Sn3 Sn2 105_666 98_556 60.502(19)
Co1 Sn3 Sn2 5 98_556 60.502(19)
Co1 Sn3 Sn2 . 98_556 156.94(11)
Sn2 Sn3 Sn2 . 99_565 109.32(5)
Sn3 Sn3 Sn2 99_565 99_565 15.94(5)
Sn3 Sn3 Sn2 100_655 99_565 101.20(4)
Sn3 Sn3 Sn2 98_556 99_565 101.20(4)
Co1 Sn3 Sn2 105_666 99_565 156.94(11)
Co1 Sn3 Sn2 5 99_565 60.502(19)
Co1 Sn3 Sn2 . 99_565 60.502(19)
Sn2 Sn3 Sn2 98_556 99_565 109.62(5)
Sn2 Sn3 Sn2 . 100_655 109.32(5)
Sn3 Sn3 Sn2 99_565 100_655 101.20(4)
Sn3 Sn3 Sn2 100_655 100_655 15.94(5)
Sn3 Sn3 Sn2 98_556 100_655 101.20(4)
Co1 Sn3 Sn2 105_666 100_655 60.502(19)
Co1 Sn3 Sn2 5 100_655 156.94(11)
Co1 Sn3 Sn2 . 100_655 60.502(19)
Sn2 Sn3 Sn2 98_556 100_655 109.62(5)
Sn2 Sn3 Sn2 99_565 100_655 109.62(5)
Sn2 Sn3 Tm2 . . 0.00(16)
Sn3 Sn3 Tm2 99_565 . 125.3
Sn3 Sn3 Tm2 100_655 . 125.3
Sn3 Sn3 Tm2 98_556 . 125.3
Co1 Sn3 Tm2 105_666 . 93.74(7)
Co1 Sn3 Tm2 5 . 93.74(7)
Co1 Sn3 Tm2 . . 93.74(7)
Sn2 Sn3 Tm2 98_556 . 109.32(5)
Sn2 Sn3 Tm2 99_565 . 109.32(5)
Sn2 Sn3 Tm2 100_655 . 109.32(5)
Sn1 Co1 Sn1 . 129_655 79.33(4)
Sn1 Co1 Sn1 . 34_655 79.33(4)
Sn1 Co1 Sn1 129_655 34_655 129.03(11)
Sn1 Co1 Sn1 . 2_665 129.03(11)
Sn1 Co1 Sn1 129_655 2_665 79.33(4)
Sn1 Co1 Sn1 34_655 2_665 79.33(4)
Sn1 Co1 Sn3 . 100_655 137.40(5)
Sn1 Co1 Sn3 129_655 100_655 137.40(5)
Sn1 Co1 Sn3 34_655 100_655 86.14(6)
Sn1 Co1 Sn3 2_665 100_655 86.14(6)
Sn1 Co1 Sn3 . . 86.14(6)
Sn1 Co1 Sn3 129_655 . 137.40(5)
Sn1 Co1 Sn3 34_655 . 86.14(5)
Sn1 Co1 Sn3 2_665 . 137.40(5)
Sn3 Co1 Sn3 100_655 . 52.85(8)
Sn1 Co1 Sn3 . 2_665 137.40(5)
Sn1 Co1 Sn3 129_655 2_665 86.14(5)
Sn1 Co1 Sn3 34_655 2_665 137.40(5)
Sn1 Co1 Sn3 2_665 2_665 86.14(6)
Sn3 Co1 Sn3 100_655 2_665 52.85(8)
Sn3 Co1 Sn3 . 2_665 78.00(14)
Sn1 Co1 Sn3 . 99_565 86.14(6)
Sn1 Co1 Sn3 129_655 99_565 86.14(6)
Sn1 Co1 Sn3 34_655 99_565 137.40(5)
Sn1 Co1 Sn3 2_665 99_565 137.40(5)
Sn3 Co1 Sn3 100_655 99_565 78.00(14)
Sn3 Co1 Sn3 . 99_565 52.85(8)
Sn3 Co1 Sn3 2_665 99_565 52.85(8)
Sn1 Co1 Sn2 . 100_655 140.185(14)
Sn1 Co1 Sn2 129_655 100_655 140.185(14)
Sn1 Co1 Sn2 34_655 100_655 70.42(3)
Sn1 Co1 Sn2 2_665 100_655 70.42(3)
Sn3 Co1 Sn2 100_655 100_655 20.79(7)
Sn3 Co1 Sn2 . 100_655 66.98(5)
Sn3 Co1 Sn2 2_665 100_655 66.98(5)
Sn3 Co1 Sn2 99_565 100_655 98.79(10)
Sn1 Co1 Sn2 . . 70.42(3)
Sn1 Co1 Sn2 129_655 . 140.185(14)
Sn1 Co1 Sn2 34_655 . 70.42(3)
Sn1 Co1 Sn2 2_665 . 140.185(14)
Sn3 Co1 Sn2 100_655 . 66.98(5)
Sn3 Co1 Sn2 . . 20.79(7)
Sn3 Co1 Sn2 2_665 . 98.79(10)
Sn3 Co1 Sn2 99_565 . 66.98(5)
Sn2 Co1 Sn2 100_655 . 75.34(5)
Sn1 Co1 Sn2 . 99_565 70.42(3)
Sn1 Co1 Sn2 129_655 99_565 70.42(3)
Sn1 Co1 Sn2 34_655 99_565 140.185(14)
Sn1 Co1 Sn2 2_665 99_565 140.185(14)
Sn3 Co1 Sn2 100_655 99_565 98.79(10)
Sn3 Co1 Sn2 . 99_565 66.98(5)
Sn3 Co1 Sn2 2_665 99_565 66.98(5)
Sn3 Co1 Sn2 99_565 99_565 20.79(7)
Sn2 Co1 Sn2 100_655 99_565 119.58(10)
Sn2 Co1 Sn2 . 99_565 75.34(5)
Sn1 Co1 Sn2 . 2_665 140.185(14)
Sn1 Co1 Sn2 129_655 2_665 70.42(3)
Sn1 Co1 Sn2 34_655 2_665 140.185(14)
Sn1 Co1 Sn2 2_665 2_665 70.42(3)
Sn3 Co1 Sn2 100_655 2_665 66.98(5)
Sn3 Co1 Sn2 . 2_665 98.79(10)
Sn3 Co1 Sn2 2_665 2_665 20.79(7)
Sn3 Co1 Sn2 99_565 2_665 66.98(5)
Sn2 Co1 Sn2 100_655 2_665 75.34(5)
Sn2 Co1 Sn2 . 2_665 119.58(10)
Sn2 Co1 Sn2 99_565 2_665 75.34(5)

loop_
_geom_bond_atom_site_label_1
_geom_bond_atom_site_label_2
_geom_bond_site_symmetry_2
_geom_bond_distance
Tm1 Sn1 130_554 3.3106(9)
Tm1 Sn1 34_655 3.3106(9)
Tm1 Sn1 150_554 3.3106(9)
Tm1 Sn1 54_565 3.3106(9)
Tm1 Sn1 2_665 3.3106(9)
Tm1 Sn1 33_554 3.3106(9)
Tm1 Sn1 98 3.3106(9)
Tm1 Sn1 129_655 3.3106(9)
Tm1 Sn1 149_565 3.3106(9)
Tm1 Sn1 53_554 3.3106(9)
Tm1 Sn1 . 3.3106(9)
Tm1 Sn1 97_665 3.3106(9)
Tm2 Tm2 51 0.754(7)
Tm2 Tm2 28_565 0.754(7)
Tm2 Tm2 74_565 0.754(7)
Tm2 Sn2 . 2.254(5)
Tm2 Sn2 51 2.903(2)
Tm2 Sn2 28_565 2.903(2)
Tm2 Sn2 74_565 2.903(2)
Tm2 Sn3 . 3.311(5)
Tm2 Sn1 106_565 3.4695(18)
Tm2 Sn1 174 3.4695(18)
Tm2 Sn1 . 3.4695(18)
Tm2 Sn1 145_565 3.4695(18)
Sn1 Co1 . 2.5933(11)
Sn1 Co1 149_565 2.5933(11)
Sn1 Sn1 145_565 2.9505(18)
Sn1 Sn2 . 3.2237(6)
Sn1 Sn2 145_565 3.2237(6)
Sn1 Sn2 99_565 3.2237(6)
Sn1 Sn2 51 3.2237(6)
Sn1 Tm2 145_565 3.4695(18)
Sn1 Tm2 99_565 3.4695(18)
Sn1 Tm2 51 3.4695(18)
Sn2 Sn3 . 1.057(3)
Sn2 Tm2 51 2.903(2)
Sn2 Tm2 28_565 2.903(2)
Sn2 Tm2 74_565 2.903(2)
Sn2 Co1 105_666 2.9720(14)
Sn2 Co1 5 2.9720(14)
Sn2 Co1 . 2.9720(14)
Sn2 Sn3 100_655 3.1427(16)
Sn2 Sn3 98_556 3.1427(16)
Sn2 Sn3 99_565 3.1427(16)
Sn3 Sn3 99_565 2.412(3)
Sn3 Sn3 100_655 2.412(3)
Sn3 Sn3 98_556 2.412(3)
Sn3 Co1 105_666 2.710(2)
Sn3 Co1 5 2.710(2)
Sn3 Co1 . 2.7096(19)
Sn3 Sn2 98_556 3.1427(16)
Sn3 Sn2 99_565 3.1427(16)
Sn3 Sn2 100_655 3.1427(16)
Co1 Sn1 129_655 2.5933(11)
Co1 Sn1 34_655 2.5933(11)
Co1 Sn1 2_665 2.5933(11)
Co1 Sn3 100_655 2.7096(19)
Co1 Sn3 2_665 2.7096(19)
Co1 Sn3 99_565 2.7096(19)
Co1 Sn2 100_655 2.9720(14)
Co1 Sn2 99_565 2.9720(14)
Co1 Sn2 2_665 2.9720(14)
